data_7713390
loop_
_publ_author_name
'Podder, Nirmalya'
'Saha, Anannya'
'Barman, Suman K.'
'Mandal, Sukanta'

_publ_section_title
;
 Flavonol dioxygenation catalysed by cobalt(II) complexes supported with
 3N(COO) and 4N donor ligands: a comparative study to assess the
 carboxylate effects on quercetin 2,4-dioxygenase-like reactivity
;
_journal_name_full 'Dalton Transactions'
_journal_paper_doi 10.1039/D3DT00833A
_journal_year 2023
_chemical_formula_moiety '2(C23 H23 Co N3 O4), O'
_chemical_formula_sum 'C46 H46 Co2 N6 O9'
_chemical_formula_weight 944.75
_space_group_crystal_system monoclinic
_space_group_IT_number 15
_space_group_name_Hall '-C 2yc'
_space_group_name_H-M_alt 'C 1 2/c 1'
_atom_sites_solution_hydrogens geom
_audit_creation_method SHELXL-2016/6
_audit_update_record
;
2022-12-02 deposited with the CCDC.	2023-07-04 downloaded from the CCDC.
;
_cell_angle_alpha 90
_cell_angle_beta 116.17(4)
_cell_angle_gamma 90
_cell_formula_units_Z 4
_cell_length_a 30.46(3)
_cell_length_b 10.531(7)
_cell_length_c 15.734(14)
_cell_measurement_reflns_used 3334
_cell_measurement_temperature 296(2)
_cell_measurement_theta_max 24.127
_cell_measurement_theta_min 2.885
_cell_volume 4530(7)
_computing_data_collection 'Bruker SMART'
_computing_data_reduction 'Bruker Saint Plus'
_computing_molecular_graphics 'Mercury 2020.3.0'
_computing_publication_material 'SHELXL-2016 (Sheldrick, 2016)'
_computing_structure_refinement 'SHELXL-2016/6 (Sheldrick, 2016)'
_computing_structure_solution 'SHELXT 2014/5 (Sheldrick, 2014)'
_diffrn_ambient_temperature 296(2)
_diffrn_measured_fraction_theta_full 0.97
_diffrn_measured_fraction_theta_max 0.94
_diffrn_measurement_device_type 'Bruker SMART APEX-II CCD'
_diffrn_measurement_method '\f and \w scans'
_diffrn_radiation_type MoK\a
_diffrn_radiation_wavelength 0.71073
_diffrn_reflns_av_R_equivalents 0.0924
_diffrn_reflns_av_unetI/netI 0.0906
_diffrn_reflns_Laue_measured_fraction_full 0.97
_diffrn_reflns_Laue_measured_fraction_max 0.94
_diffrn_reflns_limit_h_max 24
_diffrn_reflns_limit_h_min -34
_diffrn_reflns_limit_k_max 12
_diffrn_reflns_limit_k_min -12
_diffrn_reflns_limit_l_max 18
_diffrn_reflns_limit_l_min -18
_diffrn_reflns_number 11704
_diffrn_reflns_point_group_measured_fraction_full 0.97
_diffrn_reflns_point_group_measured_fraction_max 0.94
_diffrn_reflns_theta_full 24.127
_diffrn_reflns_theta_max 24.127
_diffrn_reflns_theta_min 2.885
_exptl_absorpt_coefficient_mu 0.794
_exptl_absorpt_correction_T_max 0.924
_exptl_absorpt_correction_T_min 0.892
_exptl_absorpt_correction_type multi-scan
_exptl_absorpt_process_details
;
 SADABS 2016/2: Krause, L., Herbst-Irmer, R., Sheldrick G.M. & Stalke D.,
 J. Appl. Cryst. 48 (2015) 3-10
;
_exptl_crystal_colour brown
_exptl_crystal_density_diffrn 1.385
_exptl_crystal_description block
_exptl_crystal_F_000 1960
_exptl_crystal_size_max 0.20
_exptl_crystal_size_mid 0.12
_exptl_crystal_size_min 0.10
_refine_diff_density_max 1.253
_refine_diff_density_min -0.613
_refine_diff_density_rms 0.105
_refine_ls_extinction_coef 0.0021(6)
_refine_ls_extinction_expression Fc^*^=kFc[1+0.001xFc^2^\l^3^/sin(2\q)]^-1/4^
_refine_ls_extinction_method 'SHELXL-2016/6 (Sheldrick 2016)'
_refine_ls_goodness_of_fit_ref 1.013
_refine_ls_hydrogen_treatment constr
_refine_ls_matrix_type full
_refine_ls_number_parameters 286
_refine_ls_number_reflns 3334
_refine_ls_number_restraints 0
_refine_ls_restrained_S_all 1.013
_refine_ls_R_factor_all 0.1299
_refine_ls_R_factor_gt 0.0779
_refine_ls_shift/su_max 0.000
_refine_ls_shift/su_mean 0.000
_refine_ls_structure_factor_coef Fsqd
_refine_ls_weighting_details 'w=1/[\s^2^(Fo^2^)+(0.1446P)^2^] where P=(Fo^2^+2Fc^2^)/3'
_refine_ls_weighting_scheme calc
_refine_ls_wR_factor_gt 0.1871
_refine_ls_wR_factor_ref 0.2331
_reflns_Friedel_coverage 0.000
_reflns_number_gt 2045
_reflns_number_total 3334
_reflns_threshold_expression 'I > 2\s(I)'
_cod_data_source_file d3dt00833a2.cif
_cod_data_source_block shelx
_cod_original_cell_volume 4529(7)
_cod_original_sg_symbol_H-M 'C 2/c'
_cod_database_code 7713390
_shelx_shelxl_version_number 2016/6
_shelx_space_group_comment
;
The symmetry employed for this shelxl refinement is uniquely defined
by the following loop, which should always be used as a source of
symmetry information in preference to the above space-group names.
They are only intended as comments.
;

loop_
_space_group_symop_operation_xyz
'x, y, z'
'-x, y, -z+1/2'
'x+1/2, y+1/2, z'
'-x+1/2, y+1/2, -z+1/2'
'-x, -y, -z'
'x, -y, z-1/2'
'-x+1/2, -y+1/2, -z'
'x+1/2, -y+1/2, z-1/2'

loop_
_atom_site_label
_atom_site_type_symbol
_atom_site_fract_x
_atom_site_fract_y
_atom_site_fract_z
_atom_site_U_iso_or_equiv
_atom_site_adp_type
_atom_site_occupancy
_atom_site_site_symmetry_order
_atom_site_calc_flag
_atom_site_refinement_flags_posn
_atom_site_refinement_flags_adp
_atom_site_refinement_flags_occupancy
_atom_site_disorder_assembly
_atom_site_disorder_group
Co1 Co 0.13717(3) 0.39220(8) 0.49285(6) 0.0400(4) Uani 1 1 d . . . . .
N3 N 0.1240(2) 0.5675(5) 0.4037(4) 0.0435(14) Uani 1 1 d . . . . .
N1 N 0.1763(2) 0.2167(5) 0.5497(3) 0.0412(14) Uani 1 1 d . . . . .
O3 O 0.0879(2) 0.4171(5) 0.5588(4) 0.0624(15) Uani 1 1 d . . . . .
N2 N 0.1551(2) 0.3341(5) 0.3882(3) 0.0386(13) Uani 1 1 d . . . . .
O4 O 0.06485(19) 0.3165(5) 0.4258(4) 0.0612(14) Uani 1 1 d . . . . .
C6 C 0.1901(2) 0.1561(6) 0.4886(4) 0.0396(16) Uani 1 1 d . . . . .
C11 C 0.1441(3) 0.4066(6) 0.3121(4) 0.0432(17) Uani 1 1 d . . . . .
C10 C 0.1613(3) 0.3780(6) 0.2461(5) 0.0479(18) Uani 1 1 d . . . . .
H10 H 0.154321 0.430893 0.194394 0.058 Uiso 1 1 calc R U . . .
C7 C 0.1820(2) 0.2299(6) 0.4018(4) 0.0385(15) Uani 1 1 d . . . . .
C2 C 0.1854(3) 0.1587(6) 0.6329(5) 0.0442(16) Uani 1 1 d . . . . .
C8 C 0.2000(3) 0.1950(6) 0.3367(5) 0.0467(17) Uani 1 1 d . . . . .
H8 H 0.219079 0.122624 0.346413 0.056 Uiso 1 1 calc R U . . .
C5 C 0.2111(2) 0.0371(6) 0.5070(4) 0.0438(16) Uani 1 1 d . . . . .
H5 H 0.219245 -0.003506 0.463418 0.053 Uiso 1 1 calc R U . . .
C3 C 0.2068(3) 0.0408(7) 0.6560(5) 0.054(2) Uani 1 1 d . . . . .
H3 H 0.212575 0.003275 0.713460 0.065 Uiso 1 1 calc R U . . .
C4 C 0.2198(3) -0.0212(7) 0.5932(5) 0.0500(18) Uani 1 1 d . . . . .
H4 H 0.234140 -0.101121 0.607811 0.060 Uiso 1 1 calc R U . . .
C12 C 0.1136(3) 0.5220(6) 0.3068(4) 0.0440(17) Uani 1 1 d . . . . .
H12A H 0.120827 0.589157 0.272645 0.053 Uiso 1 1 calc R U . . .
H12B H 0.079213 0.500872 0.272344 0.053 Uiso 1 1 calc R U . . .
C9 C 0.1888(3) 0.2700(7) 0.2585(5) 0.057(2) Uani 1 1 d . . . . .
H9 H 0.199827 0.247754 0.214043 0.068 Uiso 1 1 calc R U . . .
C22 C 0.0544(3) 0.3564(7) 0.4911(6) 0.060(2) Uani 1 1 d . . . . .
C23 C 0.0059(3) 0.3259(10) 0.4892(8) 0.097(3) Uani 1 1 d . . . . .
H23A H -0.013793 0.279929 0.432322 0.145 Uiso 1 1 calc R U . . .
H23B H 0.010915 0.274925 0.543273 0.145 Uiso 1 1 calc R U . . .
H23C H -0.010344 0.403281 0.490725 0.145 Uiso 1 1 calc R U . . .
O1 O 0.19069(18) 0.5000(4) 0.5831(3) 0.0470(12) Uani 1 1 d . . . . .
O2 O 0.23671(18) 0.6725(4) 0.5995(3) 0.0487(12) Uani 1 1 d . . . . .
C14 C 0.2016(3) 0.6043(6) 0.5516(5) 0.0403(16) Uani 1 1 d . . . . .
C13 C 0.1715(3) 0.6349(6) 0.4486(5) 0.0462(17) Uani 1 1 d . . . . .
H13A H 0.165354 0.725585 0.442271 0.055 Uiso 1 1 calc R U . . .
H13B H 0.190380 0.613888 0.414457 0.055 Uiso 1 1 calc R U . . .
C15 C 0.0823(3) 0.6410(7) 0.4058(5) 0.0511(18) Uani 1 1 d . . . . .
H15A H 0.086903 0.645049 0.470801 0.061 Uiso 1 1 calc R U . . .
H15B H 0.052250 0.594720 0.369593 0.061 Uiso 1 1 calc R U . . .
O1W O 0.000000 0.4108(8) 0.250000 0.091(3) Uani 1 2 d S T P . .
C1 C 0.1705(3) 0.2314(7) 0.6986(4) 0.057(2) Uani 1 1 d . . . . .
H1A H 0.178410 0.182616 0.755014 0.085 Uiso 1 1 calc R U . . .
H1B H 0.187584 0.310916 0.714892 0.085 Uiso 1 1 calc R U . . .
H1C H 0.135859 0.246799 0.667523 0.085 Uiso 1 1 calc R U . . .
C16 C 0.0764(3) 0.7754(7) 0.3671(6) 0.065(2) Uani 1 1 d . . . . .
C17 C 0.0867(3) 0.8803(7) 0.4297(9) 0.084(3) Uani 1 1 d . . . . .
H17 H 0.097136 0.866305 0.494041 0.101 Uiso 1 1 calc R U . . .
C18 C 0.0814(4) 1.0016(9) 0.3959(13) 0.135(6) Uani 1 1 d . . . . .
H18 H 0.089178 1.070325 0.437114 0.162 Uiso 1 1 calc R U . . .
C21 C 0.0580(4) 0.7990(10) 0.2692(8) 0.091(3) Uani 1 1 d . . . . .
H21 H 0.048212 0.730350 0.227840 0.109 Uiso 1 1 calc R U . . .
C19 C 0.0639(5) 1.0209(12) 0.2982(14) 0.131(6) Uani 1 1 d . . . . .
H19 H 0.058725 1.103866 0.275646 0.158 Uiso 1 1 calc R U . . .
C20 C 0.0538(5) 0.9205(13) 0.2319(11) 0.123(5) Uani 1 1 d . . . . .
H20 H 0.045010 0.935052 0.168101 0.147 Uiso 1 1 calc R U . . .

loop_
_atom_site_aniso_label
_atom_site_aniso_U_11
_atom_site_aniso_U_22
_atom_site_aniso_U_33
_atom_site_aniso_U_23
_atom_site_aniso_U_13
_atom_site_aniso_U_12
Co1 0.0635(7) 0.0275(6) 0.0367(6) 0.0001(4) 0.0292(5) 0.0044(4)
N3 0.062(4) 0.034(3) 0.045(3) -0.001(3) 0.033(3) 0.003(3)
N1 0.064(4) 0.033(3) 0.034(3) 0.003(2) 0.028(3) 0.004(3)
O3 0.072(4) 0.070(4) 0.056(3) -0.002(3) 0.039(3) 0.004(3)
N2 0.062(4) 0.019(3) 0.041(3) 0.000(2) 0.028(3) 0.000(2)
O4 0.066(3) 0.055(3) 0.067(3) -0.001(3) 0.033(3) 0.006(3)
C6 0.062(4) 0.021(3) 0.043(4) 0.000(3) 0.030(3) 0.000(3)
C11 0.070(5) 0.026(3) 0.035(3) 0.000(3) 0.025(3) 0.000(3)
C10 0.075(5) 0.045(4) 0.042(4) 0.000(3) 0.041(4) 0.004(4)
C7 0.057(4) 0.030(4) 0.034(3) 0.000(3) 0.025(3) -0.005(3)
C2 0.058(4) 0.032(4) 0.044(4) 0.001(3) 0.023(3) 0.000(3)
C8 0.078(5) 0.028(3) 0.051(4) -0.009(3) 0.044(4) 0.003(3)
C5 0.062(5) 0.027(3) 0.050(4) 0.000(3) 0.032(4) 0.001(3)
C3 0.086(6) 0.037(4) 0.051(4) 0.016(3) 0.041(4) 0.004(4)
C4 0.059(5) 0.033(4) 0.068(5) 0.016(4) 0.037(4) 0.014(3)
C12 0.072(5) 0.030(4) 0.030(3) 0.000(3) 0.022(3) -0.005(3)
C9 0.097(6) 0.046(5) 0.044(4) -0.007(3) 0.047(4) -0.002(4)
C22 0.070(6) 0.051(5) 0.063(5) 0.009(4) 0.033(5) 0.005(4)
C23 0.073(6) 0.118(9) 0.121(8) 0.009(7) 0.064(6) 0.000(6)
O1 0.082(3) 0.028(2) 0.035(2) -0.0048(19) 0.030(2) -0.004(2)
O2 0.063(3) 0.034(3) 0.049(3) -0.008(2) 0.025(3) -0.006(2)
C14 0.062(5) 0.025(3) 0.042(4) -0.004(3) 0.031(4) 0.009(3)
C13 0.051(4) 0.040(4) 0.050(4) 0.001(3) 0.024(4) 0.005(3)
C15 0.053(4) 0.049(4) 0.058(4) -0.007(4) 0.030(4) 0.007(3)
O1W 0.113(8) 0.070(6) 0.075(6) 0.000 0.028(6) 0.000
C1 0.083(6) 0.060(5) 0.031(3) 0.006(3) 0.028(4) 0.012(4)
C16 0.053(5) 0.037(4) 0.102(7) 0.003(5) 0.033(5) 0.003(4)
C17 0.057(5) 0.037(5) 0.139(9) -0.025(5) 0.026(6) 0.006(4)
C18 0.089(9) 0.021(5) 0.238(16) 0.001(8) 0.022(10) 0.011(5)
C21 0.093(7) 0.070(7) 0.109(8) 0.047(6) 0.045(6) 0.023(5)
C19 0.086(9) 0.053(8) 0.27(2) 0.061(11) 0.087(12) 0.021(6)
C20 0.109(10) 0.089(10) 0.166(13) 0.061(9) 0.057(9) 0.038(7)

loop_
_atom_type_symbol
_atom_type_description
_atom_type_scat_dispersion_real
_atom_type_scat_dispersion_imag
_atom_type_scat_source
C C 0.0033 0.0016 'International Tables Vol C Tables 4.2.6.8 and 6.1.1.4'
H H 0.0000 0.0000 'International Tables Vol C Tables 4.2.6.8 and 6.1.1.4'
N N 0.0061 0.0033 'International Tables Vol C Tables 4.2.6.8 and 6.1.1.4'
O O 0.0106 0.0060 'International Tables Vol C Tables 4.2.6.8 and 6.1.1.4'
Co Co 0.3494 0.9721 'International Tables Vol C Tables 4.2.6.8 and 6.1.1.4'

loop_
_geom_angle_atom_site_label_1
_geom_angle_atom_site_label_2
_geom_angle_atom_site_label_3
_geom_angle
_geom_angle_site_symmetry_1
_geom_angle_site_symmetry_3
_geom_angle_publ_flag
O1 Co1 N2 108.8(2) . . ?
O1 Co1 O4 155.87(19) . . ?
N2 Co1 O4 94.3(2) . . ?
O1 Co1 N1 93.7(2) . . ?
N2 Co1 N1 77.48(19) . . ?
O4 Co1 N1 98.4(2) . . ?
O1 Co1 O3 96.4(2) . . ?
N2 Co1 O3 154.5(2) . . ?
O4 Co1 O3 60.2(2) . . ?
N1 Co1 O3 105.9(2) . . ?
O1 Co1 N3 80.8(2) . . ?
N2 Co1 N3 77.30(19) . . ?
O4 Co1 N3 97.9(2) . . ?
N1 Co1 N3 150.82(19) . . ?
O3 Co1 N3 103.1(2) . . ?
C13 N3 C12 111.3(5) . . ?
C13 N3 C15 113.6(5) . . ?
C12 N3 C15 112.9(6) . . ?
C13 N3 Co1 103.2(4) . . ?
C12 N3 Co1 105.9(4) . . ?
C15 N3 Co1 109.3(4) . . ?
C2 N1 C6 118.2(5) . . ?
C2 N1 Co1 128.5(4) . . ?
C6 N1 Co1 113.1(4) . . ?
C22 O3 Co1 90.4(4) . . ?
C7 N2 C11 120.7(5) . . ?
C7 N2 Co1 118.8(4) . . ?
C11 N2 Co1 120.2(4) . . ?
C22 O4 Co1 92.8(5) . . ?
N1 C6 C5 122.4(5) . . ?
N1 C6 C7 115.0(5) . . ?
C5 C6 C7 122.6(5) . . ?
N2 C11 C10 121.4(6) . . ?
N2 C11 C12 114.5(5) . . ?
C10 C11 C12 124.0(6) . . ?
C9 C10 C11 118.7(6) . . ?
C9 C10 H10 120.6 . . ?
C11 C10 H10 120.6 . . ?
N2 C7 C8 120.5(5) . . ?
N2 C7 C6 114.7(5) . . ?
C8 C7 C6 124.7(6) . . ?
N1 C2 C3 122.2(6) . . ?
N1 C2 C1 115.9(6) . . ?
C3 C2 C1 121.9(6) . . ?
C9 C8 C7 118.7(6) . . ?
C9 C8 H8 120.6 . . ?
C7 C8 H8 120.6 . . ?
C6 C5 C4 118.2(6) . . ?
C6 C5 H5 120.9 . . ?
C4 C5 H5 120.9 . . ?
C2 C3 C4 119.3(6) . . ?
C2 C3 H3 120.3 . . ?
C4 C3 H3 120.3 . . ?
C3 C4 C5 119.6(6) . . ?
C3 C4 H4 120.2 . . ?
C5 C4 H4 120.2 . . ?
N3 C12 C11 110.7(5) . . ?
N3 C12 H12A 109.5 . . ?
C11 C12 H12A 109.5 . . ?
N3 C12 H12B 109.5 . . ?
C11 C12 H12B 109.5 . . ?
H12A C12 H12B 108.1 . . ?
C10 C9 C8 119.9(6) . . ?
C10 C9 H9 120.1 . . ?
C8 C9 H9 120.1 . . ?
O3 C22 O4 116.6(7) . . ?
O3 C22 C23 122.8(8) . . ?
O4 C22 C23 120.5(8) . . ?
C22 C23 H23A 109.5 . . ?
C22 C23 H23B 109.5 . . ?
H23A C23 H23B 109.5 . . ?
C22 C23 H23C 109.5 . . ?
H23A C23 H23C 109.5 . . ?
H23B C23 H23C 109.5 . . ?
C14 O1 Co1 118.5(4) . . ?
O2 C14 O1 123.8(6) . . ?
O2 C14 C13 119.1(6) . . ?
O1 C14 C13 116.9(6) . . ?
N3 C13 C14 114.5(6) . . ?
N3 C13 H13A 108.6 . . ?
C14 C13 H13A 108.6 . . ?
N3 C13 H13B 108.6 . . ?
C14 C13 H13B 108.6 . . ?
H13A C13 H13B 107.6 . . ?
N3 C15 C16 115.1(6) . . ?
N3 C15 H15A 108.5 . . ?
C16 C15 H15A 108.5 . . ?
N3 C15 H15B 108.5 . . ?
C16 C15 H15B 108.5 . . ?
H15A C15 H15B 107.5 . . ?
C2 C1 H1A 109.5 . . ?
C2 C1 H1B 109.5 . . ?
H1A C1 H1B 109.5 . . ?
C2 C1 H1C 109.5 . . ?
H1A C1 H1C 109.5 . . ?
H1B C1 H1C 109.5 . . ?
C21 C16 C17 118.7(9) . . ?
C21 C16 C15 121.5(8) . . ?
C17 C16 C15 119.7(8) . . ?
C18 C17 C16 120.4(12) . . ?
C18 C17 H17 119.8 . . ?
C16 C17 H17 119.8 . . ?
C17 C18 C19 119.0(12) . . ?
C17 C18 H18 120.5 . . ?
C19 C18 H18 120.5 . . ?
C20 C21 C16 122.9(12) . . ?
C20 C21 H21 118.6 . . ?
C16 C21 H21 118.6 . . ?
C20 C19 C18 123.5(11) . . ?
C20 C19 H19 118.2 . . ?
C18 C19 H19 118.2 . . ?
C21 C20 C19 115.1(13) . . ?
C21 C20 H20 122.4 . . ?
C19 C20 H20 122.4 . . ?

loop_
_geom_bond_atom_site_label_1
_geom_bond_atom_site_label_2
_geom_bond_distance
_geom_bond_site_symmetry_2
_geom_bond_publ_flag
Co1 O1 1.980(5) . ?
Co1 N2 2.043(5) . ?
Co1 O4 2.133(6) . ?
Co1 N1 2.167(5) . ?
Co1 O3 2.185(5) . ?
Co1 N3 2.245(5) . ?
N3 C13 1.481(9) . ?
N3 C12 1.493(7) . ?
N3 C15 1.500(8) . ?
N1 C2 1.358(8) . ?
N1 C6 1.364(7) . ?
O3 C22 1.275(10) . ?
N2 C7 1.329(8) . ?
N2 C11 1.332(8) . ?
O4 C22 1.273(9) . ?
C6 C5 1.379(9) . ?
C6 C7 1.494(8) . ?
C11 C10 1.386(9) . ?
C11 C12 1.509(9) . ?
C10 C9 1.375(10) . ?
C10 H10 0.9300 . ?
C7 C8 1.408(8) . ?
C2 C3 1.374(9) . ?
C2 C1 1.509(9) . ?
C8 C9 1.371(9) . ?
C8 H8 0.9300 . ?
C5 C4 1.403(8) . ?
C5 H5 0.9300 . ?
C3 C4 1.379(9) . ?
C3 H3 0.9300 . ?
C4 H4 0.9300 . ?
C12 H12A 0.9700 . ?
C12 H12B 0.9700 . ?
C9 H9 0.9300 . ?
C22 C23 1.498(12) . ?
C23 H23A 0.9600 . ?
C23 H23B 0.9600 . ?
C23 H23C 0.9600 . ?
O1 C14 1.306(8) . ?
O2 C14 1.232(8) . ?
C14 C13 1.504(9) . ?
C13 H13A 0.9700 . ?
C13 H13B 0.9700 . ?
C15 C16 1.520(10) . ?
C15 H15A 0.9700 . ?
C15 H15B 0.9700 . ?
C1 H1A 0.9600 . ?
C1 H1B 0.9600 . ?
C1 H1C 0.9600 . ?
C16 C21 1.409(12) . ?
C16 C17 1.419(11) . ?
C17 C18 1.365(14) . ?
C17 H17 0.9300 . ?
C18 C19 1.402(19) . ?
C18 H18 0.9300 . ?
C21 C20 1.390(14) . ?
C21 H21 0.9300 . ?
C19 C20 1.420(18) . ?
C19 H19 0.9300 . ?
C20 H20 0.9300 . ?

loop_
_geom_torsion_atom_site_label_1
_geom_torsion_atom_site_label_2
_geom_torsion_atom_site_label_3
_geom_torsion_atom_site_label_4
_geom_torsion
_geom_torsion_site_symmetry_1
_geom_torsion_site_symmetry_2
_geom_torsion_site_symmetry_3
_geom_torsion_site_symmetry_4
_geom_torsion_publ_flag
C2 N1 C6 C5 2.5(10) . . . . ?
Co1 N1 C6 C5 -173.5(5) . . . . ?
C2 N1 C6 C7 -175.9(6) . . . . ?
Co1 N1 C6 C7 8.2(7) . . . . ?
C7 N2 C11 C10 -1.7(10) . . . . ?
Co1 N2 C11 C10 171.6(5) . . . . ?
C7 N2 C11 C12 -179.7(6) . . . . ?
Co1 N2 C11 C12 -6.5(8) . . . . ?
N2 C11 C10 C9 2.2(11) . . . . ?
C12 C11 C10 C9 180.0(7) . . . . ?
C11 N2 C7 C8 0.9(10) . . . . ?
Co1 N2 C7 C8 -172.4(5) . . . . ?
C11 N2 C7 C6 -178.3(6) . . . . ?
Co1 N2 C7 C6 8.4(7) . . . . ?
N1 C6 C7 N2 -10.9(8) . . . . ?
C5 C6 C7 N2 170.7(6) . . . . ?
N1 C6 C7 C8 169.9(6) . . . . ?
C5 C6 C7 C8 -8.5(10) . . . . ?
C6 N1 C2 C3 -1.5(10) . . . . ?
Co1 N1 C2 C3 173.7(5) . . . . ?
C6 N1 C2 C1 178.7(6) . . . . ?
Co1 N1 C2 C1 -6.1(9) . . . . ?
N2 C7 C8 C9 -0.7(10) . . . . ?
C6 C7 C8 C9 178.4(6) . . . . ?
N1 C6 C5 C4 -2.0(10) . . . . ?
C7 C6 C5 C4 176.3(6) . . . . ?
N1 C2 C3 C4 0.2(11) . . . . ?
C1 C2 C3 C4 180.0(7) . . . . ?
C2 C3 C4 C5 0.3(11) . . . . ?
C6 C5 C4 C3 0.6(10) . . . . ?
C13 N3 C12 C11 75.6(7) . . . . ?
C15 N3 C12 C11 -155.3(6) . . . . ?
Co1 N3 C12 C11 -35.9(6) . . . . ?
N2 C11 C12 N3 30.0(8) . . . . ?
C10 C11 C12 N3 -148.0(7) . . . . ?
C11 C10 C9 C8 -1.9(12) . . . . ?
C7 C8 C9 C10 1.2(11) . . . . ?
Co1 O3 C22 O4 -0.4(7) . . . . ?
Co1 O3 C22 C23 176.4(8) . . . . ?
Co1 O4 C22 O3 0.4(7) . . . . ?
Co1 O4 C22 C23 -176.4(7) . . . . ?
Co1 O1 C14 O2 -173.6(5) . . . . ?
Co1 O1 C14 C13 1.1(7) . . . . ?
C12 N3 C13 C14 -138.5(5) . . . . ?
C15 N3 C13 C14 92.8(7) . . . . ?
Co1 N3 C13 C14 -25.4(6) . . . . ?
O2 C14 C13 N3 -166.1(5) . . . . ?
O1 C14 C13 N3 18.9(8) . . . . ?
C13 N3 C15 C16 52.4(8) . . . . ?
C12 N3 C15 C16 -75.5(8) . . . . ?
Co1 N3 C15 C16 167.0(5) . . . . ?
N3 C15 C16 C21 73.3(10) . . . . ?
N3 C15 C16 C17 -110.6(8) . . . . ?
C21 C16 C17 C18 -3.5(13) . . . . ?
C15 C16 C17 C18 -179.8(8) . . . . ?
C16 C17 C18 C19 2.2(17) . . . . ?
C17 C16 C21 C20 6.3(14) . . . . ?
C15 C16 C21 C20 -177.6(9) . . . . ?
C17 C18 C19 C20 -4(2) . . . . ?
C16 C21 C20 C19 -7.1(16) . . . . ?
C18 C19 C20 C21 5.8(19) . . . . ?
